data_1549410
loop_
_publ_author_name
'Das, Prajwalita'
'Niina, Kiyoteru'
'Hiromura, Tomoya'
'Tokunaga, Etsuko'
'Saito, Norimichi'
'Shibata, Norio'

_publ_section_title
;
 An eccentric rod-like linear connection of two heterocycles: synthesis of
 pyridine <i>trans</i>-tetrafluoro-\l<sup>6</sup>-sulfanyl triazoles.
;
_journal_issue 22
_journal_name_full 'Chemical science'
_journal_page_first 4931
_journal_page_last 4936
_journal_paper_doi 10.1039/c8sc01216d
_journal_volume 9
_journal_year 2018
_chemical_formula_moiety 'C20 H14 Br2 F4 N4 S'
_chemical_formula_sum 'C20 H14 Br2 F4 N4 S'
_chemical_formula_weight 578.22
_space_group_IT_number 14
_space_group_name_Hall '-P 2yn'
_space_group_name_H-M_alt 'P 1 21/n 1'
_symmetry_cell_setting monoclinic
_symmetry_Int_Tables_number 14
_symmetry_space_group_name_Hall '-P 2yn'
_symmetry_space_group_name_H-M 'P 1 21/n 1'
_atom_sites_solution_hydrogens geom
_atom_sites_solution_primary direct
_atom_sites_solution_secondary difmap
_audit_update_record
;
2018-02-12 deposited with the CCDC.
2018-05-14 downloaded from the CCDC.
;
_cell_angle_alpha 90.0000
_cell_angle_beta 96.291(7)
_cell_angle_gamma 90.0000
_cell_formula_units_Z 4
_cell_length_a 12.5920(11)
_cell_length_b 7.7321(7)
_cell_length_c 21.336(3)
_cell_measurement_reflns_used 7222
_cell_measurement_temperature 173
_cell_measurement_theta_max 27.48
_cell_measurement_theta_min 3.10
_cell_volume 2064.8(4)
_computing_cell_refinement CrystalClear
_computing_data_collection 'CrystalClear (Rigaku Inc., 2008)'
_computing_data_reduction CrystalClear
_computing_molecular_graphics 'CrystalStructure 4.0'
_computing_publication_material 'CrystalStructure 4.0 (Rigaku, 2010)'
_computing_structure_refinement 'SHELXL97 (Sheldrick, 2008)'
_computing_structure_solution 'Il Milione (Burla, et al., 2007)'
_diffrn_ambient_temperature 173
_diffrn_detector_area_resol_mean 7.314
_diffrn_measured_fraction_theta_full 0.990
_diffrn_measured_fraction_theta_max 0.990
_diffrn_measurement_device_type 'Rigaku Mercury70'
_diffrn_measurement_method \w
_diffrn_radiation_type 'Mo K\a'
_diffrn_radiation_wavelength 0.71075
_diffrn_reflns_av_R_equivalents 0.0928
_diffrn_reflns_limit_h_max 16
_diffrn_reflns_limit_h_min -16
_diffrn_reflns_limit_k_max 8
_diffrn_reflns_limit_k_min -10
_diffrn_reflns_limit_l_max 24
_diffrn_reflns_limit_l_min -27
_diffrn_reflns_number 15318
_diffrn_reflns_theta_full 27.48
_diffrn_reflns_theta_max 27.48
_diffrn_standards_number 0
_exptl_absorpt_coefficient_mu 4.090
_exptl_absorpt_correction_T_max 0.441
_exptl_absorpt_correction_T_min 0.281
_exptl_absorpt_correction_type multi-scan
_exptl_absorpt_process_details 'REQAB (Rigaku, 1998)'
_exptl_crystal_colour colorless
_exptl_crystal_density_diffrn 1.860
_exptl_crystal_density_method 'not measured'
_exptl_crystal_description block
_exptl_crystal_F_000 1136.00
_exptl_crystal_size_max 0.800
_exptl_crystal_size_mid 0.400
_exptl_crystal_size_min 0.200
_refine_diff_density_max 0.510
_refine_diff_density_min -0.680
_refine_ls_extinction_method none
_refine_ls_goodness_of_fit_ref 0.979
_refine_ls_hydrogen_treatment constr
_refine_ls_number_parameters 280
_refine_ls_number_reflns 4685
_refine_ls_number_restraints 0
_refine_ls_R_factor_gt 0.0302
_refine_ls_shift/su_max 0.001
_refine_ls_structure_factor_coef Fsqd
_refine_ls_weighting_details 'w = 1/[\s^2^(Fo^2^)+(0.0279P)^2^+0.0000P] where P=(Fo^2^+2Fc^2^)/3'
_refine_ls_weighting_scheme calc
_refine_ls_wR_factor_ref 0.0772
_reflns_number_gt 3773
_reflns_number_total 4685
_reflns_threshold_expression F^2^>2.0\s(F^2^)
_cod_data_source_file c8sc01216d2.cif
_cod_data_source_block 20171027SF4
_cod_depositor_comments 'Adding full bibliography for 1549409--1549410.cif.'
_cod_database_code 1549410

loop_
_symmetry_equiv_pos_site_id
_symmetry_equiv_pos_as_xyz
1 +X,+Y,+Z
2 1/2-X,1/2+Y,1/2-Z
3 -X,-Y,-Z
4 1/2+X,1/2-Y,1/2+Z

loop_
_atom_site_label
_atom_site_type_symbol
_atom_site_fract_x
_atom_site_fract_y
_atom_site_fract_z
_atom_site_U_iso_or_equiv
_atom_site_adp_type
_atom_site_occupancy
_atom_site_symmetry_multiplicity
_atom_site_calc_flag
_atom_site_refinement_flags
Br1 Br 0.10218(2) 0.00124(3) 0.075553(13) 0.03955(9) Uani 1.0 4 d .
Br2 Br 0.83040(2) 0.84092(3) -0.374428(11) 0.03567(9) Uani 1.0 4 d .
S1 S 0.32277(4) 0.60370(6) -0.06995(2) 0.01779(12) Uani 1.0 4 d .
F1 F 0.41340(11) 0.61501(15) -0.01083(6) 0.0240(3) Uani 1.0 4 d .
F2 F 0.39573(11) 0.46839(14) -0.10491(6) 0.0268(3) Uani 1.0 4 d .
F3 F 0.23231(11) 0.59198(15) -0.12989(6) 0.0268(3) Uani 1.0 4 d .
F4 F 0.25041(10) 0.73851(14) -0.03642(5) 0.0240(3) Uani 1.0 4 d .
N1 N 0.15798(16) 0.4320(3) -0.02856(8) 0.0237(4) Uani 1.0 4 d .
N2 N 0.42193(16) 0.9181(3) -0.07160(8) 0.0237(4) Uani 1.0 4 d .
N3 N 0.45853(16) 1.0323(2) -0.10975(9) 0.0247(5) Uani 1.0 4 d .
N4 N 0.44406(15) 0.9647(2) -0.16868(8) 0.0189(4) Uani 1.0 4 d .
C1 C 0.1711(2) 0.1676(3) 0.02918(10) 0.0247(5) Uani 1.0 4 d .
C2 C 0.2785(2) 0.1540(3) 0.02360(10) 0.0248(5) Uani 1.0 4 d .
C3 C 0.32679(19) 0.2854(3) -0.00775(10) 0.0221(5) Uani 1.0 4 d .
C4 C 0.26156(18) 0.4203(3) -0.03175(9) 0.0190(5) Uani 1.0 4 d .
C5 C 0.11192(19) 0.3047(3) 0.00153(11) 0.0259(5) Uani 1.0 4 d .
C6 C 0.38495(17) 0.7800(3) -0.10666(9) 0.0186(5) Uani 1.0 4 d .
C7 C 0.39887(17) 0.8047(3) -0.16894(9) 0.0177(4) Uani 1.0 4 d .
C8 C 0.37973(17) 0.7041(3) -0.22827(9) 0.0179(4) Uani 1.0 4 d .
C9 C 0.45013(19) 0.5723(3) -0.24004(10) 0.0228(5) Uani 1.0 4 d .
C10 C 0.4379(2) 0.4858(3) -0.29709(11) 0.0278(6) Uani 1.0 4 d .
C11 C 0.3557(3) 0.5303(3) -0.34291(11) 0.0288(6) Uani 1.0 4 d .
C12 C 0.2854(2) 0.6618(3) -0.33147(11) 0.0268(5) Uani 1.0 4 d .
C13 C 0.29742(18) 0.7484(3) -0.27372(10) 0.0223(5) Uani 1.0 4 d .
C14 C 0.46641(19) 1.0708(3) -0.22252(10) 0.0227(5) Uani 1.0 4 d .
C15 C 0.55355(18) 1.0007(3) -0.25826(10) 0.0207(5) Uani 1.0 4 d .
C16 C 0.6516(2) 0.9506(3) -0.22779(11) 0.0277(5) Uani 1.0 4 d .
C17 C 0.7342(2) 0.8992(3) -0.26122(11) 0.0300(6) Uani 1.0 4 d .
C18 C 0.71748(19) 0.8985(3) -0.32654(10) 0.0245(5) Uani 1.0 4 d .
C19 C 0.6199(2) 0.9431(3) -0.35798(10) 0.0278(5) Uani 1.0 4 d .
C20 C 0.5378(2) 0.9940(3) -0.32355(11) 0.0261(5) Uani 1.0 4 d .
H7 H 0.2490 0.8379 -0.2657 0.0268 Uiso 1.0 4 calc R
H10A H 0.4868 1.1884 -0.2072 0.0272 Uiso 1.0 4 calc R
H10B H 0.4001 1.0814 -0.2518 0.0272 Uiso 1.0 4 calc R
H11 H 0.3476 0.4708 -0.3821 0.0346 Uiso 1.0 4 calc R
H12 H 0.6623 0.9516 -0.1830 0.0333 Uiso 1.0 4 calc R
H13 H 0.3186 0.0576 0.0406 0.0298 Uiso 1.0 4 calc R
H14 H 0.0371 0.3083 0.0040 0.0311 Uiso 1.0 4 calc R
H16 H 0.4859 0.3955 -0.3049 0.0333 Uiso 1.0 4 calc R
H17 H 0.5067 0.5418 -0.2088 0.0273 Uiso 1.0 4 calc R
H18 H 0.8010 0.8650 -0.2399 0.0360 Uiso 1.0 4 calc R
H19 H 0.4702 1.0245 -0.3449 0.0313 Uiso 1.0 4 calc R
H20 H 0.2292 0.6928 -0.3629 0.0322 Uiso 1.0 4 calc R
H21 H 0.6089 0.9392 -0.4027 0.0334 Uiso 1.0 4 calc R
H22 H 0.4009 0.2830 -0.0125 0.0265 Uiso 1.0 4 calc R

loop_
_atom_site_aniso_label
_atom_site_aniso_U_11
_atom_site_aniso_U_22
_atom_site_aniso_U_33
_atom_site_aniso_U_12
_atom_site_aniso_U_13
_atom_site_aniso_U_23
Br1 0.04002(17) 0.03886(16) 0.04202(17) -0.00835(11) 0.01467(12) 0.01509(11)
Br2 0.02740(14) 0.05474(18) 0.02685(14) 0.00052(11) 0.01194(10) -0.00646(11)
S1 0.0177(3) 0.0206(3) 0.0156(3) -0.00117(19) 0.00430(19) 0.00009(19)
F1 0.0214(7) 0.0293(7) 0.0206(7) -0.0048(5) -0.0007(5) 0.0044(5)
F2 0.0335(9) 0.0205(6) 0.0294(8) 0.0008(5) 0.0171(6) -0.0007(5)
F3 0.0280(8) 0.0311(7) 0.0200(7) -0.0097(6) -0.0037(6) 0.0050(6)
F4 0.0254(8) 0.0218(6) 0.0267(7) 0.0018(5) 0.0113(6) -0.0001(5)
N1 0.0224(10) 0.0252(9) 0.0241(10) -0.0019(8) 0.0056(8) 0.0037(8)
N2 0.0264(11) 0.0236(10) 0.0219(10) -0.0047(8) 0.0057(8) -0.0007(8)
N3 0.0275(11) 0.0232(9) 0.0246(11) -0.0053(8) 0.0084(9) -0.0037(8)
N4 0.0202(10) 0.0190(9) 0.0189(9) -0.0020(7) 0.0083(8) -0.0009(7)
C1 0.0313(14) 0.0231(11) 0.0211(12) -0.0059(9) 0.0089(10) 0.0008(9)
C2 0.0298(13) 0.0219(11) 0.0231(12) 0.0006(9) 0.0047(10) 0.0038(9)
C3 0.0205(12) 0.0261(11) 0.0204(11) -0.0010(9) 0.0051(9) -0.0002(9)
C4 0.0242(12) 0.0180(10) 0.0155(11) -0.0034(9) 0.0052(9) -0.0011(8)
C5 0.0209(12) 0.0288(12) 0.0292(13) -0.0046(9) 0.0078(10) 0.0004(9)
C6 0.0207(11) 0.0180(10) 0.0178(11) -0.0016(8) 0.0047(9) -0.0005(8)
C7 0.0175(11) 0.0170(10) 0.0191(11) 0.0001(8) 0.0047(8) 0.0004(8)
C8 0.0210(11) 0.0170(10) 0.0172(10) -0.0026(8) 0.0088(9) 0.0021(8)
C9 0.0249(12) 0.0226(11) 0.0216(12) 0.0021(9) 0.0057(9) 0.0026(9)
C10 0.0360(15) 0.0225(11) 0.0273(13) 0.0014(10) 0.0141(11) -0.0009(9)
C11 0.0410(16) 0.0279(12) 0.0195(12) -0.0108(10) 0.0115(11) -0.0040(9)
C12 0.0267(13) 0.0319(12) 0.0213(12) -0.0059(10) 0.0003(10) 0.0060(10)
C13 0.0225(12) 0.0229(11) 0.0225(11) -0.0001(9) 0.0066(9) 0.0031(9)
C14 0.0238(12) 0.0198(10) 0.0260(12) -0.0004(9) 0.0097(9) 0.0053(9)
C15 0.0235(12) 0.0168(10) 0.0230(12) -0.0025(8) 0.0087(9) 0.0031(8)
C16 0.0266(13) 0.0396(13) 0.0175(12) 0.0025(10) 0.0049(10) 0.0004(10)
C17 0.0226(13) 0.0441(14) 0.0230(12) 0.0057(10) 0.0019(10) -0.0007(10)
C18 0.0257(13) 0.0269(11) 0.0223(12) -0.0027(9) 0.0087(9) -0.0012(9)
C19 0.0324(14) 0.0345(12) 0.0168(11) -0.0002(10) 0.0041(10) -0.0006(10)
C20 0.0233(13) 0.0302(13) 0.0242(13) 0.0006(9) 0.0004(10) 0.0029(9)

loop_
_atom_type_symbol
_atom_type_description
_atom_type_scat_dispersion_real
_atom_type_scat_dispersion_imag
_atom_type_scat_source
C C 0.0033 0.0016
;
International Tables for Crystallography
(1992, Vol. C, Tables 4.2.6.8 and 6.1.1.4)
;
H H 0.0000 0.0000
;
International Tables for Crystallography
(1992, Vol. C, Table 6.1.1.4)
;
Br Br -0.2901 2.4595
;
International Tables for Crystallography
(1992, Vol. C, Tables 4.2.6.8 and 6.1.1.4)
;
F F 0.0171 0.0103
;
International Tables for Crystallography
(1992, Vol. C, Tables 4.2.6.8 and 6.1.1.4)
;
N N 0.0061 0.0033
;
International Tables for Crystallography
(1992, Vol. C, Tables 4.2.6.8 and 6.1.1.4)
;
S S 0.1246 0.1234
;
International Tables for Crystallography
(1992, Vol. C, Tables 4.2.6.8 and 6.1.1.4)
;

loop_
_geom_angle_atom_site_label_1
_geom_angle_atom_site_label_2
_geom_angle_atom_site_label_3
_geom_angle
_geom_angle_publ_flag
F1 S1 F2 90.39(7) yes
F1 S1 F3 179.50(8) yes
F1 S1 F4 90.22(7) yes
F1 S1 C4 89.44(8) yes
F1 S1 C6 89.71(8) yes
F2 S1 F3 89.18(7) yes
F2 S1 F4 179.18(7) yes
F2 S1 C4 89.57(9) yes
F2 S1 C6 89.60(9) yes
F3 S1 F4 90.22(7) yes
F3 S1 C4 90.81(8) yes
F3 S1 C6 90.03(8) yes
F4 S1 C4 90.99(9) yes
F4 S1 C6 89.85(9) yes
C4 S1 C6 178.81(10) yes
C4 N1 C5 117.18(19) yes
N3 N2 C6 108.01(17) yes
N2 N3 N4 107.08(16) yes
N3 N4 C7 111.59(17) yes
N3 N4 C14 119.58(16) yes
C7 N4 C14 128.49(17) yes
Br1 C1 C2 120.39(16) yes
Br1 C1 C5 119.04(19) yes
C2 C1 C5 120.6(2) yes
C1 C2 C3 118.1(2) yes
C2 C3 C4 116.9(3) yes
S1 C4 N1 115.71(15) yes
S1 C4 C3 118.72(18) yes
N1 C4 C3 125.5(2) yes
N1 C5 C1 121.6(3) yes
S1 C6 N2 119.81(15) yes
S1 C6 C7 129.55(15) yes
N2 C6 C7 110.58(18) yes
N4 C7 C6 102.73(17) yes
N4 C7 C8 120.60(18) yes
C6 C7 C8 136.65(18) yes
C7 C8 C9 119.42(18) yes
C7 C8 C13 120.50(18) yes
C9 C8 C13 119.91(19) yes
C8 C9 C10 120.1(2) yes
C9 C10 C11 120.2(3) yes
C10 C11 C12 120.0(2) yes
C11 C12 C13 119.8(2) yes
C8 C13 C12 120.0(2) yes
N4 C14 C15 114.16(17) yes
C14 C15 C16 121.7(2) yes
C14 C15 C20 119.4(2) yes
C16 C15 C20 118.9(3) yes
C15 C16 C17 121.3(3) yes
C16 C17 C18 118.7(3) yes
Br2 C18 C17 120.23(18) yes
Br2 C18 C19 118.60(17) yes
C17 C18 C19 121.2(3) yes
C18 C19 C20 119.3(2) yes
C15 C20 C19 120.6(3) yes
C1 C2 H13 120.934 no
C3 C2 H13 120.939 no
C2 C3 H22 121.531 no
C4 C3 H22 121.537 no
N1 C5 H14 119.223 no
C1 C5 H14 119.225 no
C8 C9 H17 119.951 no
C10 C9 H17 119.938 no
C9 C10 H16 119.901 no
C11 C10 H16 119.925 no
C10 C11 H11 120.026 no
C12 C11 H11 120.014 no
C11 C12 H20 120.091 no
C13 C12 H20 120.092 no
C8 C13 H7 119.990 no
C12 C13 H7 119.982 no
N4 C14 H10A 108.709 no
N4 C14 H10B 108.724 no
C15 C14 H10A 108.722 no
C15 C14 H10B 108.712 no
H10A C14 H10B 107.627 no
C15 C16 H12 119.331 no
C17 C16 H12 119.331 no
C16 C17 H18 120.635 no
C18 C17 H18 120.657 no
C18 C19 H21 120.357 no
C20 C19 H21 120.347 no
C15 C20 H19 119.705 no
C19 C20 H19 119.724 no

loop_
_geom_bond_atom_site_label_1
_geom_bond_atom_site_label_2
_geom_bond_distance
_geom_bond_publ_flag
Br1 C1 1.891(3) yes
Br2 C18 1.893(3) yes
S1 F1 1.6080(14) yes
S1 F2 1.6264(14) yes
S1 F3 1.6192(14) yes
S1 F4 1.6035(13) yes
S1 C4 1.846(2) yes
S1 C6 1.794(2) yes
N1 C4 1.317(3) yes
N1 C5 1.342(3) yes
N2 N3 1.318(3) yes
N2 C6 1.357(3) yes
N3 N4 1.355(3) yes
N4 C7 1.361(3) yes
N4 C14 1.464(3) yes
C1 C2 1.374(4) yes
C1 C5 1.390(3) yes
C2 C3 1.393(4) yes
C3 C4 1.390(3) yes
C6 C7 1.373(3) yes
C7 C8 1.483(3) yes
C8 C9 1.391(3) yes
C8 C13 1.383(3) yes
C9 C10 1.383(3) yes
C10 C11 1.387(4) yes
C11 C12 1.388(4) yes
C12 C13 1.396(3) yes
C14 C15 1.504(4) yes
C15 C16 1.387(4) yes
C15 C20 1.386(4) yes
C16 C17 1.382(4) yes
C17 C18 1.386(4) yes
C18 C19 1.378(4) yes
C19 C20 1.390(4) yes
C2 H13 0.950 no
C3 H22 0.950 no
C5 H14 0.950 no
C9 H17 0.950 no
C10 H16 0.950 no
C11 H11 0.950 no
C12 H20 0.950 no
C13 H7 0.950 no
C14 H10A 0.990 no
C14 H10B 0.990 no
C16 H12 0.950 no
C17 H18 0.950 no
C19 H21 0.950 no
C20 H19 0.950 no

loop_
_geom_contact_atom_site_label_1
_geom_contact_atom_site_label_2
_geom_contact_distance
_geom_contact_publ_flag
_geom_contact_site_symmetry_2
F1 N1 3.496(3) no .
F1 N2 2.686(3) no .
F1 C3 2.776(3) no .
F2 N1 3.573(3) no .
F2 N2 3.557(2) no .
F2 C3 2.729(3) no .
F2 C7 2.940(3) no .
F2 C8 3.189(3) no .
F2 C9 3.140(3) no .
F3 N1 2.743(3) no .
F3 N2 3.599(3) no .
F3 C7 2.860(3) no .
F3 C8 3.075(3) no .
F3 C13 3.479(3) no .
F4 N1 2.653(3) no .
F4 N2 2.741(3) no .
F4 C7 3.593(3) no .
N1 C2 2.792(3) no .
N2 C14 3.532(3) no .
N3 C15 3.516(3) no .
N4 C9 3.399(3) no .
N4 C13 3.213(3) no .
N4 C16 3.026(4) no .
C1 C4 2.670(3) no .
C3 C5 2.738(4) no .
C6 C9 3.444(3) no .
C6 C14 3.574(3) no .
C7 C15 3.246(3) no .
C8 C11 2.778(3) no .
C8 C14 3.036(3) no .
C8 C15 3.281(3) no .
C9 C12 2.775(4) no .
C9 C15 3.596(3) no .
C10 C13 2.774(4) no .
C13 C14 3.380(3) no .
C15 C18 2.769(4) no .
C16 C19 2.763(4) no .
C17 C20 2.775(4) no .
Br1 C10 3.592(3) no 4_455
Br2 F1 3.2163(15) no 4_564
Br2 F4 3.5460(12) no 4_564
F1 Br2 3.2163(15) no 4_465
F1 F1 2.8129(19) no 3_665
F1 F2 3.3150(18) no 3_665
F1 C3 3.342(3) no 3_665
F2 F1 3.3150(18) no 3_665
F2 N3 3.467(2) no 1_545
F2 C12 3.462(3) no 2_544
F3 C11 3.593(3) no 2_554
F3 C12 3.428(3) no 2_544
F3 C13 3.355(3) no 2_544
F3 C20 3.519(3) no 2_544
F4 Br2 3.5460(12) no 4_465
F4 C2 3.462(3) no 1_565
F4 C11 3.571(3) no 2_554
N2 C2 3.394(3) no 1_565
N2 C3 3.423(3) no 1_565
N3 F2 3.467(2) no 1_565
N3 C3 3.480(3) no 1_565
N3 C12 3.341(3) no 2_554
N4 C12 3.267(3) no 2_554
C2 F4 3.462(3) no 1_545
C2 N2 3.394(3) no 1_545
C3 F1 3.342(3) no 3_665
C3 N2 3.423(3) no 1_545
C3 N3 3.480(3) no 1_545
C4 C12 3.533(3) no 2_544
C5 C19 3.568(4) no 4_465
C10 Br1 3.592(3) no 4_554
C10 C14 3.582(3) no 1_545
C11 F3 3.593(3) no 2_544
C11 F4 3.571(3) no 2_544
C12 F2 3.462(3) no 2_554
C12 F3 3.428(3) no 2_554
C12 N3 3.341(3) no 2_544
C12 N4 3.267(3) no 2_544
C12 C4 3.533(3) no 2_554
C12 C14 3.560(4) no 2_544
C13 F3 3.355(3) no 2_554
C13 C14 3.588(4) no 2_544
C14 C10 3.582(3) no 1_565
C14 C12 3.560(4) no 2_554
C14 C13 3.588(4) no 2_554
C19 C5 3.568(4) no 4_564
C20 F3 3.519(3) no 2_554
Br1 H13 2.9357 no .
Br1 H14 2.8924 no .
Br2 H18 2.9406 no .
Br2 H21 2.8899 no .
S1 H22 2.8902 no .
F1 H22 2.5717 no .
F2 H17 2.8054 no .
F2 H22 2.4324 no .
F3 H7 3.4907 no .
N1 H22 3.2514 no .
N3 H10A 2.4632 no .
N3 H10B 3.0638 no .
N3 H12 3.2090 no .
N4 H7 3.1870 no .
N4 H12 2.8003 no .
N4 H17 3.4924 no .
C1 H22 3.2442 no .
C2 H14 3.2497 no .
C4 H13 3.2439 no .
C4 H14 3.1295 no .
C5 H13 3.2625 no .
C6 H17 3.3507 no .
C7 H7 2.6513 no .
C7 H10A 3.3000 no .
C7 H10B 2.7772 no .
C7 H12 3.5500 no .
C7 H17 2.6372 no .
C8 H10B 2.9768 no .
C8 H16 3.2609 no .
C8 H20 3.2638 no .
C9 H7 3.2596 no .
C9 H11 3.2579 no .
C10 H20 3.2605 no .
C11 H7 3.2657 no .
C11 H17 3.2578 no .
C12 H16 3.2596 no .
C13 H10B 2.8961 no .
C13 H11 3.2673 no .
C13 H17 3.2580 no .
C13 H19 3.5101 no .
C14 H7 3.3209 no .
C14 H12 2.6816 no .
C14 H19 2.6417 no .
C15 H18 3.2707 no .
C15 H21 3.2684 no .
C16 H10A 2.8428 no .
C16 H10B 3.3108 no .
C16 H19 3.2468 no .
C17 H21 3.2640 no .
C18 H12 3.2393 no .
C18 H19 3.2451 no .
C19 H18 3.2646 no .
C20 H10A 3.0300 no .
C20 H10B 2.5263 no .
C20 H12 3.2445 no .
H7 H10B 2.6698 no .
H7 H20 2.3471 no .
H10A H12 2.8728 no .
H10A H19 3.1858 no .
H10B H19 2.3024 no .
H11 H16 2.3365 no .
H11 H20 2.3391 no .
H12 H18 2.3309 no .
H13 H22 2.3778 no .
H16 H17 2.3305 no .
H19 H21 2.3405 no .
Br1 H11 3.4317 no 4_455
Br1 H12 3.5629 no 3_665
Br1 H14 3.3213 no 3_555
Br1 H16 3.1784 no 4_455
Br1 H21 3.4365 no 4_455
Br2 H10A 2.9739 no 2_644
Br2 H12 3.2481 no 2_644
Br2 H13 3.5698 no 4_554
Br2 H17 2.9962 no 2_654
S1 H20 3.5173 no 2_544
F1 H22 2.4662 no 3_665
F2 H7 3.2961 no 2_544
F2 H10A 3.3638 no 1_545
F2 H20 2.6927 no 2_544
F3 H7 2.9991 no 2_544
F3 H10B 2.8693 no 2_544
F3 H11 3.1166 no 2_554
F3 H19 2.6005 no 2_544
F3 H20 3.1307 no 2_544
F4 H11 2.7017 no 2_554
F4 H13 3.0364 no 1_565
N1 H14 3.2590 no 3_565
N1 H19 3.0735 no 2_544
N1 H20 3.3955 no 2_544
N1 H21 3.5166 no 2_544
N1 H21 2.9909 no 4_465
N2 H11 3.4529 no 2_554
N2 H13 3.0453 no 1_565
N2 H13 3.2667 no 3_665
N2 H20 3.0833 no 2_554
N2 H22 3.1138 no 1_565
N2 H22 3.1205 no 3_665
N3 H13 3.1024 no 3_665
N3 H20 2.6770 no 2_554
N3 H22 2.9865 no 1_565
N4 H20 2.9402 no 2_554
C1 H11 3.4719 no 2_544
C1 H21 3.4958 no 4_465
C2 H11 3.5480 no 2_544
C2 H12 3.4978 no 3_665
C2 H20 3.4336 no 2_544
C3 H20 2.8645 no 2_544
C4 H20 2.8674 no 2_544
C5 H14 3.5272 no 3_565
C5 H21 3.4602 no 2_544
C5 H21 2.8486 no 4_465
C6 H11 3.2639 no 2_554
C6 H20 3.5319 no 2_554
C6 H22 3.5314 no 3_665
C7 H20 3.5078 no 2_554
C8 H7 3.2579 no 2_544
C9 H7 3.1074 no 2_544
C9 H10A 3.0737 no 1_545
C9 H18 3.5871 no 2_644
C10 H7 3.0546 no 2_544
C10 H10A 3.0144 no 1_545
C10 H10B 3.3214 no 1_545
C10 H18 3.4253 no 2_644
C11 H7 3.1601 no 2_544
C12 H7 3.3089 no 2_544
C12 H10B 3.1483 no 2_544
C13 H7 3.3511 no 2_544
C13 H10A 3.5877 no 2_544
C13 H10B 2.9069 no 2_544
C14 H7 3.3971 no 2_554
C14 H16 3.0900 no 1_565
C14 H20 3.3551 no 2_554
C15 H16 3.2939 no 1_565
C15 H18 3.3623 no 2_654
C16 H18 3.3452 no 2_654
C17 H17 3.5677 no 2_654
C19 H14 3.5751 no 4_564
C20 H16 3.2061 no 1_565
H7 F2 3.2961 no 2_554
H7 F3 2.9991 no 2_554
H7 C8 3.2579 no 2_554
H7 C9 3.1074 no 2_554
H7 C10 3.0546 no 2_554
H7 C11 3.1601 no 2_554
H7 C12 3.3089 no 2_554
H7 C13 3.3511 no 2_554
H7 C14 3.3971 no 2_544
H7 H10A 3.1807 no 2_544
H7 H10B 2.7848 no 2_544
H7 H16 3.4923 no 2_554
H7 H17 3.5731 no 2_554
H10A Br2 2.9739 no 2_654
H10A F2 3.3638 no 1_565
H10A C9 3.0737 no 1_565
H10A C10 3.0144 no 1_565
H10A C13 3.5877 no 2_554
H10A H7 3.1807 no 2_554
H10A H16 2.6281 no 1_565
H10A H17 2.7448 no 1_565
H10A H18 3.3076 no 2_654
H10A H20 3.2440 no 2_554
H10B F3 2.8693 no 2_554
H10B C10 3.3214 no 1_565
H10B C12 3.1483 no 2_554
H10B C13 2.9069 no 2_554
H10B H7 2.7848 no 2_554
H10B H16 2.9352 no 1_565
H10B H20 3.2022 no 2_554
H11 Br1 3.4317 no 4_554
H11 F3 3.1166 no 2_544
H11 F4 2.7017 no 2_544
H11 N2 3.4529 no 2_544
H11 C1 3.4719 no 2_554
H11 C2 3.5480 no 2_554
H11 C6 3.2639 no 2_544
H12 Br1 3.5629 no 3_665
H12 Br2 3.2481 no 2_654
H12 C2 3.4978 no 3_665
H12 H13 3.0217 no 3_665
H13 Br2 3.5698 no 4_455
H13 F4 3.0364 no 1_545
H13 N2 3.0453 no 1_545
H13 N2 3.2667 no 3_665
H13 N3 3.1024 no 3_665
H13 H12 3.0217 no 3_665
H14 Br1 3.3213 no 3_555
H14 N1 3.2590 no 3_565
H14 C5 3.5272 no 3_565
H14 C19 3.5751 no 4_465
H14 H14 3.1071 no 3_565
H14 H21 2.8637 no 2_544
H14 H21 2.8632 no 4_465
H16 Br1 3.1784 no 4_554
H16 C14 3.0900 no 1_545
H16 C15 3.2939 no 1_545
H16 C20 3.2061 no 1_545
H16 H7 3.4923 no 2_544
H16 H10A 2.6281 no 1_545
H16 H10B 2.9352 no 1_545
H16 H18 2.7573 no 2_644
H16 H19 2.9937 no 1_545
H17 Br2 2.9962 no 2_644
H17 C17 3.5677 no 2_644
H17 H7 3.5731 no 2_544
H17 H10A 2.7448 no 1_545
H17 H18 3.0838 no 2_644
H18 C9 3.5871 no 2_654
H18 C10 3.4253 no 2_654
H18 C15 3.3623 no 2_644
H18 C16 3.3452 no 2_644
H18 H10A 3.3076 no 2_644
H18 H16 2.7573 no 2_654
H18 H17 3.0838 no 2_654
H19 F3 2.6005 no 2_554
H19 N1 3.0735 no 2_554
H19 H16 2.9937 no 1_565
H20 S1 3.5173 no 2_554
H20 F2 2.6927 no 2_554
H20 F3 3.1307 no 2_554
H20 N1 3.3955 no 2_554
H20 N2 3.0833 no 2_544
H20 N3 2.6770 no 2_544
H20 N4 2.9402 no 2_544
H20 C2 3.4336 no 2_554
H20 C3 2.8645 no 2_554
H20 C4 2.8674 no 2_554
H20 C6 3.5319 no 2_544
H20 C7 3.5078 no 2_544
H20 C14 3.3551 no 2_544
H20 H10A 3.2440 no 2_544
H20 H10B 3.2022 no 2_544
H20 H22 3.0475 no 2_554
H21 Br1 3.4365 no 4_554
H21 N1 3.5166 no 2_554
H21 N1 2.9909 no 4_564
H21 C1 3.4958 no 4_564
H21 C5 3.4602 no 2_554
H21 C5 2.8486 no 4_564
H21 H14 2.8637 no 2_554
H21 H14 2.8632 no 4_564
H22 F1 2.4662 no 3_665
H22 N2 3.1138 no 1_545
H22 N2 3.1205 no 3_665
H22 N3 2.9865 no 1_545
H22 C6 3.5314 no 3_665
H22 H20 3.0475 no 2_544

loop_
_geom_torsion_atom_site_label_1
_geom_torsion_atom_site_label_2
_geom_torsion_atom_site_label_3
_geom_torsion_atom_site_label_4
_geom_torsion
_geom_torsion_publ_flag
F1 S1 C4 N1 130.23(13) no
F1 S1 C4 C3 -48.30(14) no
F1 S1 C6 N2 -42.07(15) no
F1 S1 C6 C7 141.10(18) no
F2 S1 C4 N1 -139.38(13) no
F2 S1 C4 C3 42.09(14) no
F2 S1 C6 N2 -132.46(15) no
F2 S1 C6 C7 50.71(18) no
F3 S1 C4 N1 -50.21(14) no
F3 S1 C4 C3 131.26(13) no
F3 S1 C6 N2 138.36(15) no
F3 S1 C6 C7 -38.47(18) no
F4 S1 C4 N1 40.02(13) no
F4 S1 C4 C3 -138.51(13) no
F4 S1 C6 N2 48.15(15) no
F4 S1 C6 C7 -128.68(18) no
C4 N1 C5 C1 1.1(3) no
C5 N1 C4 S1 -176.99(15) no
C5 N1 C4 C3 1.4(3) no
N3 N2 C6 S1 -176.81(15) no
N3 N2 C6 C7 0.6(3) no
C6 N2 N3 N4 0.0(3) no
N2 N3 N4 C7 -0.7(3) no
N2 N3 N4 C14 173.25(16) no
N3 N4 C7 C6 1.0(3) no
N3 N4 C7 C8 -177.65(16) no
N3 N4 C14 C15 118.27(19) no
C7 N4 C14 C15 -68.9(3) no
C14 N4 C7 C6 -172.27(19) no
C14 N4 C7 C8 9.1(4) no
Br1 C1 C2 C3 -176.13(12) no
Br1 C1 C5 N1 175.82(14) no
C2 C1 C5 N1 -3.4(4) no
C5 C1 C2 C3 3.1(3) no
C1 C2 C3 C4 -0.7(3) no
C2 C3 C4 S1 176.74(15) no
C2 C3 C4 N1 -1.6(3) no
S1 C6 C7 N4 176.13(15) no
S1 C6 C7 C8 -5.6(4) no
N2 C6 C7 N4 -0.9(3) no
N2 C6 C7 C8 177.3(2) no
N4 C7 C8 C9 100.9(2) no
N4 C7 C8 C13 -74.3(3) no
C6 C7 C8 C9 -77.2(4) no
C6 C7 C8 C13 107.6(3) no
C7 C8 C9 C10 -175.27(17) no
C7 C8 C13 C12 174.84(17) no
C9 C8 C13 C12 -0.4(3) no
C13 C8 C9 C10 0.0(3) no
C8 C9 C10 C11 0.3(4) no
C9 C10 C11 C12 -0.1(4) no
C10 C11 C12 C13 -0.2(4) no
C11 C12 C13 C8 0.5(4) no
N4 C14 C15 C16 -49.8(3) no
N4 C14 C15 C20 133.57(17) no
C14 C15 C16 C17 -174.81(17) no
C14 C15 C20 C19 174.73(16) no
C16 C15 C20 C19 -2.0(3) no
C20 C15 C16 C17 1.9(3) no
C15 C16 C17 C18 0.1(4) no
C16 C17 C18 Br2 176.67(18) no
C16 C17 C18 C19 -1.9(4) no
Br2 C18 C19 C20 -176.85(13) no
C17 C18 C19 C20 1.7(4) no
C18 C19 C20 C15 0.3(3) no
